data_7032239
loop_
_publ_author_name
'Zigon, Nicolas'
'Larpent, Patrick'
'Jouaiti, Abdelaziz'
'Kyritsakas, Nathalie'
'Hosseini, Mir Wais'

_publ_section_title
;
 A luminescent molecular turnstile.
;
_journal_issue 42
_journal_name_full 'Dalton transactions (Cambridge, England : 2003)'
_journal_page_first 15779
_journal_page_last 15784
_journal_paper_doi 10.1039/c4dt02258k
_journal_volume 43
_journal_year 2014
_chemical_formula_moiety 'C39 H47 N5 O10,C H2 Cl2,H2 O'
_chemical_formula_sum 'C40 H51 Cl2 N5 O11'
_chemical_formula_weight 848.76
_chemical_name_systematic
; 
 ? 
;
_space_group_IT_number 2
_symmetry_cell_setting triclinic
_symmetry_space_group_name_Hall '-P 1'
_symmetry_space_group_name_H-M 'P -1'
_atom_sites_solution_hydrogens geom
_atom_sites_solution_primary direct
_atom_sites_solution_secondary difmap
_audit_creation_method SHELXL-97
_cell_angle_alpha 80.8420(10)
_cell_angle_beta 84.8240(10)
_cell_angle_gamma 79.8220(10)
_cell_formula_units_Z 2
_cell_length_a 9.00660(10)
_cell_length_b 13.7975(2)
_cell_length_c 17.5755(2)
_cell_measurement_reflns_used 8941
_cell_measurement_temperature 173(2)
_cell_measurement_theta_max 29.57
_cell_measurement_theta_min 2.35
_cell_volume 2117.97(5)
_computing_cell_refinement 'Bruker SAINT'
_computing_data_collection 'Bruker APEX2'
_computing_data_reduction 'Bruker SAINT'
_computing_molecular_graphics 'Bruker SHELXTL'
_computing_publication_material 'Bruker SHELXTL'
_computing_structure_refinement 'SHELXL-97 (Sheldrick, 2008)'
_computing_structure_solution 'SHELXS-97 (Sheldrick, 2008)'
_diffrn_ambient_temperature 173(2)
_diffrn_measured_fraction_theta_full 0.974
_diffrn_measured_fraction_theta_max 0.974
_diffrn_measurement_device_type 'Bruker APEX-II CCD'
_diffrn_measurement_method '\f and \w scans'
_diffrn_radiation_monochromator graphite
_diffrn_radiation_source 'fine-focus sealed tube'
_diffrn_radiation_type MoK\a
_diffrn_radiation_wavelength 0.71073
_diffrn_reflns_av_R_equivalents 0.0377
_diffrn_reflns_av_sigmaI/netI 0.0361
_diffrn_reflns_limit_h_max 10
_diffrn_reflns_limit_h_min -8
_diffrn_reflns_limit_k_max 19
_diffrn_reflns_limit_k_min -19
_diffrn_reflns_limit_l_max 24
_diffrn_reflns_limit_l_min -24
_diffrn_reflns_number 43643
_diffrn_reflns_theta_full 29.86
_diffrn_reflns_theta_max 29.86
_diffrn_reflns_theta_min 2.05
_exptl_absorpt_coefficient_mu 0.218
_exptl_absorpt_correction_T_max 0.9892
_exptl_absorpt_correction_T_min 0.9849
_exptl_absorpt_correction_type multi-scan
_exptl_absorpt_process_details sadabs
_exptl_crystal_colour colorless
_exptl_crystal_density_diffrn 1.331
_exptl_crystal_density_meas ?
_exptl_crystal_density_method 'not measured'
_exptl_crystal_description prism
_exptl_crystal_F_000 896
_exptl_crystal_size_max 0.07
_exptl_crystal_size_mid 0.06
_exptl_crystal_size_min 0.05
_refine_diff_density_max 0.354
_refine_diff_density_min -0.580
_refine_diff_density_rms 0.045
_refine_ls_extinction_method none
_refine_ls_goodness_of_fit_ref 1.023
_refine_ls_hydrogen_treatment mixed
_refine_ls_matrix_type full
_refine_ls_number_parameters 529
_refine_ls_number_reflns 11353
_refine_ls_number_restraints 3
_refine_ls_restrained_S_all 1.025
_refine_ls_R_factor_all 0.0756
_refine_ls_R_factor_gt 0.0470
_refine_ls_shift/su_max 0.001
_refine_ls_shift/su_mean 0.000
_refine_ls_structure_factor_coef Fsqd
_refine_ls_weighting_details 'calc w=1/[\s^2^(Fo^2^)+(0.0510P)^2^+0.7456P] where P=(Fo^2^+2Fc^2^)/3'
_refine_ls_weighting_scheme calc
_refine_ls_wR_factor_gt 0.1097
_refine_ls_wR_factor_ref 0.1230
_reflns_number_gt 7905
_reflns_number_total 11353
_reflns_threshold_expression >2sigma(I)
_cod_data_source_file c4dt02258k2.cif
_cod_data_source_block e2900a
_cod_depositor_comments
;
The following automatic conversions were performed:

'_symmetry_cell_setting' value 'Triclinic' changed to 'triclinic'
according to
/usr/data/users/saulius/crontab/automatic-downloads/rss-feeds/RSC/lib/dictionaries/cif_core.dic
dictionary named 'cif_core.dic' version 2.4.2 from 2011-04-26.

Automatic conversion script
Id: cif_fix_values 2281 2013-09-26 08:29:07Z andrius 

 Adding full bibliography for 7032239.cif.

The following automatic conversions were performed:

'_exptl_crystal_density_meas' value 'none' was changed to '?' - the
value is perceived as not measured.

Automatic conversion script
Id: cif_fix_values 3008 2015-01-20 13:52:24Z robertas 
;
_cod_original_sg_symbol_H-M P-1
_cod_database_code 7032239

loop_
_symmetry_equiv_pos_as_xyz
'x, y, z'
'-x, -y, -z'

loop_
_atom_site_label
_atom_site_type_symbol
_atom_site_fract_x
_atom_site_fract_y
_atom_site_fract_z
_atom_site_U_iso_or_equiv
_atom_site_adp_type
_atom_site_occupancy
_atom_site_symmetry_multiplicity
_atom_site_calc_flag
_atom_site_refinement_flags
C1 C -0.26462(18) -0.15367(11) 0.13814(9) 0.0251(3) Uani 1 1 d .
C2 C -0.33640(19) -0.19109(12) 0.20693(9) 0.0301(4) Uani 1 1 d .
H2 H -0.3053 -0.1808 0.2548 0.036 Uiso 1 1 calc R
C3 C -0.4531(2) -0.24329(14) 0.20554(10) 0.0367(4) Uani 1 1 d .
H3 H -0.5004 -0.2680 0.2535 0.044 Uiso 1 1 calc R
N1 N -0.50353(18) -0.26116(12) 0.14067(9) 0.0394(4) Uani 1 1 d .
C4 C -0.4324(2) -0.22629(14) 0.07496(11) 0.0385(4) Uani 1 1 d .
H4 H -0.4644 -0.2390 0.0280 0.046 Uiso 1 1 calc R
C5 C -0.3155(2) -0.17296(13) 0.07065(9) 0.0327(4) Uani 1 1 d .
H5 H -0.2699 -0.1496 0.0219 0.039 Uiso 1 1 calc R
C6 C -0.14335(18) -0.09241(11) 0.13584(8) 0.0238(3) Uani 1 1 d .
C7 C -0.15395(18) -0.00151(11) 0.08716(9) 0.0253(3) Uani 1 1 d .
H7 H -0.2357 0.0182 0.0544 0.030 Uiso 1 1 calc R
C8 C -0.04797(18) 0.06109(11) 0.08528(8) 0.0244(3) Uani 1 1 d .
C9 C 0.07537(18) 0.03133(11) 0.13146(8) 0.0232(3) Uani 1 1 d .
C10 C 0.08844(18) -0.06109(11) 0.17857(8) 0.0241(3) Uani 1 1 d .
H10 H 0.1731 -0.0824 0.2092 0.029 Uiso 1 1 calc R
C11 C -0.01930(18) -0.12245(11) 0.18162(8) 0.0241(3) Uani 1 1 d .
C12 C 0.19071(18) 0.09535(11) 0.13442(8) 0.0250(3) Uani 1 1 d .
C13 C 0.34253(19) 0.05320(13) 0.14044(9) 0.0305(4) Uani 1 1 d .
H13 H 0.3736 -0.0164 0.1410 0.037 Uiso 1 1 calc R
C14 C 0.4474(2) 0.11347(15) 0.14556(10) 0.0367(4) Uani 1 1 d .
H14 H 0.5501 0.0830 0.1496 0.044 Uiso 1 1 calc R
N2 N 0.41393(19) 0.21170(12) 0.14513(9) 0.0392(4) Uani 1 1 d .
C15 C 0.2684(2) 0.25191(14) 0.13939(10) 0.0377(4) Uani 1 1 d .
H15 H 0.2412 0.3217 0.1389 0.045 Uiso 1 1 calc R
C16 C 0.1547(2) 0.19801(13) 0.13415(9) 0.0310(4) Uani 1 1 d .
H16 H 0.0530 0.2307 0.1304 0.037 Uiso 1 1 calc R
O1 O -0.05712(13) 0.15179(8) 0.03982(6) 0.0298(3) Uani 1 1 d .
C17 C -0.18938(19) 0.18751(12) -0.00211(9) 0.0288(3) Uani 1 1 d .
H17A H -0.2812 0.1834 0.0329 0.035 Uiso 1 1 calc R
H17B H -0.1917 0.1467 -0.0434 0.035 Uiso 1 1 calc R
C18 C -0.1847(2) 0.29348(12) -0.03665(9) 0.0317(4) Uani 1 1 d .
H18A H -0.0838 0.2996 -0.0625 0.038 Uiso 1 1 calc R
H18B H -0.2612 0.3159 -0.0755 0.038 Uiso 1 1 calc R
O2 O -0.21532(14) 0.35301(8) 0.02374(6) 0.0313(3) Uani 1 1 d .
C19 C -0.2009(2) 0.45390(13) -0.00316(10) 0.0382(4) Uani 1 1 d .
H19A H -0.2746 0.4827 -0.0426 0.046 Uiso 1 1 calc R
H19B H -0.0980 0.4575 -0.0273 0.046 Uiso 1 1 calc R
C20 C -0.2293(2) 0.51172(13) 0.06321(11) 0.0380(4) Uani 1 1 d .
H20A H -0.2257 0.5829 0.0446 0.046 Uiso 1 1 calc R
H20B H -0.3307 0.5062 0.0887 0.046 Uiso 1 1 calc R
O3 O -0.11657(14) 0.47285(9) 0.11655(7) 0.0336(3) Uani 1 1 d .
C21 C -0.1323(2) 0.52726(14) 0.17991(10) 0.0365(4) Uani 1 1 d .
H21A H -0.2355 0.5293 0.2050 0.044 Uiso 1 1 calc R
H21B H -0.1162 0.5965 0.1614 0.044 Uiso 1 1 calc R
C22 C -0.0182(2) 0.47757(15) 0.23657(10) 0.0374(4) Uani 1 1 d .
H22A H -0.0418 0.5054 0.2857 0.045 Uiso 1 1 calc R
H22B H -0.0217 0.4053 0.2475 0.045 Uiso 1 1 calc R
O4 O 0.12854(13) 0.49307(9) 0.20572(6) 0.0306(3) Uani 1 1 d .
C23 C 0.2400(2) 0.45324(13) 0.25937(10) 0.0323(4) Uani 1 1 d .
H23A H 0.2481 0.3800 0.2708 0.039 Uiso 1 1 calc R
H23B H 0.2133 0.4813 0.3082 0.039 Uiso 1 1 calc R
C24 C 0.3882(2) 0.48134(13) 0.22251(10) 0.0332(4) Uani 1 1 d .
H24A H 0.4138 0.4524 0.1740 0.040 Uiso 1 1 calc R
H24B H 0.3772 0.5546 0.2095 0.040 Uiso 1 1 calc R
N3 N 0.50934(16) 0.44542(11) 0.27421(8) 0.0323(3) Uani 1 1 d .
H3A H 0.5732 0.3911 0.2668 0.039 Uiso 1 1 calc R
C25 C 0.5265(2) 0.49268(12) 0.33301(10) 0.0322(4) Uani 1 1 d .
O5 O 0.44334(16) 0.56860(10) 0.34794(9) 0.0479(3) Uani 1 1 d .
C26 C 0.65815(19) 0.44703(12) 0.38034(9) 0.0284(3) Uani 1 1 d .
N4 N 0.73756(15) 0.36140(9) 0.36255(7) 0.0256(3) Uani 1 1 d .
C27 C 0.85615(19) 0.31912(12) 0.40373(9) 0.0268(3) Uani 1 1 d .
C28 C 0.9020(2) 0.36202(13) 0.46198(10) 0.0350(4) Uani 1 1 d .
H28 H 0.9894 0.3316 0.4886 0.042 Uiso 1 1 calc R
C29 C 0.8182(2) 0.44954(14) 0.48023(11) 0.0414(4) Uani 1 1 d .
H29 H 0.8464 0.4801 0.5203 0.050 Uiso 1 1 calc R
C30 C 0.6926(2) 0.49279(13) 0.43988(11) 0.0385(4) Uani 1 1 d .
H30 H 0.6315 0.5523 0.4526 0.046 Uiso 1 1 calc R
C31 C 0.93500(19) 0.21893(12) 0.38531(9) 0.0286(3) Uani 1 1 d .
O6 O 1.04013(15) 0.17132(10) 0.42259(8) 0.0440(3) Uani 1 1 d .
N5 N 0.87837(16) 0.18748(10) 0.32826(8) 0.0291(3) Uani 1 1 d .
H5A H 0.8082 0.2285 0.3021 0.035 Uiso 1 1 calc R
C32 C 0.9262(2) 0.08896(12) 0.30686(10) 0.0308(4) Uani 1 1 d .
H32A H 1.0380 0.0750 0.3019 0.037 Uiso 1 1 calc R
H32B H 0.8889 0.0879 0.2557 0.037 Uiso 1 1 calc R
C33 C 0.8695(2) 0.00694(13) 0.36477(10) 0.0337(4) Uani 1 1 d .
H33A H 0.8924 -0.0560 0.3425 0.040 Uiso 1 1 calc R
H33B H 0.9259 -0.0027 0.4119 0.040 Uiso 1 1 calc R
O7 O 0.71287(14) 0.02594(9) 0.38590(7) 0.0337(3) Uani 1 1 d .
C34 C 0.6188(2) 0.04528(14) 0.32275(10) 0.0359(4) Uani 1 1 d .
H34A H 0.6501 -0.0060 0.2884 0.043 Uiso 1 1 calc R
H34B H 0.6282 0.1111 0.2924 0.043 Uiso 1 1 calc R
C35 C 0.4590(2) 0.04395(13) 0.35309(11) 0.0380(4) Uani 1 1 d .
H35A H 0.4383 0.0780 0.3993 0.046 Uiso 1 1 calc R
H35B H 0.3897 0.0800 0.3135 0.046 Uiso 1 1 calc R
O8 O 0.43325(14) -0.05531(9) 0.37257(7) 0.0361(3) Uani 1 1 d .
C36 C 0.2914(2) -0.06092(15) 0.41457(10) 0.0381(4) Uani 1 1 d .
H36A H 0.2136 -0.0066 0.3919 0.046 Uiso 1 1 calc R
H36B H 0.2993 -0.0528 0.4689 0.046 Uiso 1 1 calc R
C37 C 0.2461(2) -0.15896(15) 0.41168(10) 0.0401(4) Uani 1 1 d .
H37A H 0.3310 -0.2131 0.4262 0.048 Uiso 1 1 calc R
H37B H 0.1590 -0.1683 0.4491 0.048 Uiso 1 1 calc R
O9 O 0.20617(14) -0.16359(9) 0.33620(7) 0.0335(3) Uani 1 1 d .
C38 C 0.1601(2) -0.25592(13) 0.33279(11) 0.0349(4) Uani 1 1 d .
H38A H 0.0669 -0.2613 0.3665 0.042 Uiso 1 1 calc R
H38B H 0.2399 -0.3110 0.3523 0.042 Uiso 1 1 calc R
C39 C 0.1312(2) -0.26564(12) 0.25234(11) 0.0336(4) Uani 1 1 d .
H39A H 0.2121 -0.2409 0.2166 0.040 Uiso 1 1 calc R
H39B H 0.1361 -0.3370 0.2485 0.040 Uiso 1 1 calc R
O10 O -0.01298(13) -0.21205(8) 0.22819(7) 0.0326(3) Uani 1 1 d .
O11 O 0.67578(16) 0.28207(10) 0.18885(7) 0.0368(3) Uani 1 1 d D
H11A H 0.730(2) 0.3065(16) 0.1501(11) 0.049 Uiso 1 1 d D
H11B H 0.5929(19) 0.2665(16) 0.1753(12) 0.049 Uiso 1 1 d D
C40 C 0.6780(2) 0.80252(13) 0.48730(10) 0.0360(4) Uani 1 1 d .
H40A H 0.7582 0.8259 0.5111 0.043 Uiso 1 1 calc R
H40B H 0.6032 0.8614 0.4689 0.043 Uiso 1 1 calc R
Cl1 Cl 0.58915(9) 0.72162(5) 0.55667(3) 0.0736(2) Uani 1 1 d .
Cl2 Cl 0.75787(6) 0.74253(4) 0.40857(3) 0.05186(14) Uani 1 1 d .

loop_
_atom_site_aniso_label
_atom_site_aniso_U_11
_atom_site_aniso_U_22
_atom_site_aniso_U_33
_atom_site_aniso_U_23
_atom_site_aniso_U_13
_atom_site_aniso_U_12
C1 0.0214(9) 0.0272(7) 0.0272(7) -0.0041(6) -0.0032(6) -0.0045(6)
C2 0.0287(10) 0.0364(9) 0.0263(8) -0.0033(6) -0.0024(6) -0.0092(7)
C3 0.0299(10) 0.0473(10) 0.0333(9) 0.0022(7) -0.0010(7) -0.0153(8)
N1 0.0321(9) 0.0486(9) 0.0415(8) -0.0025(7) -0.0079(7) -0.0183(7)
C4 0.0364(11) 0.0491(11) 0.0352(9) -0.0072(8) -0.0115(8) -0.0157(8)
C5 0.0335(10) 0.0418(9) 0.0252(8) -0.0040(7) -0.0026(7) -0.0133(8)
C6 0.0220(9) 0.0286(7) 0.0223(7) -0.0064(6) 0.0005(6) -0.0066(6)
C7 0.0230(9) 0.0300(8) 0.0240(7) -0.0060(6) -0.0036(6) -0.0044(6)
C8 0.0253(9) 0.0251(7) 0.0227(7) -0.0049(6) 0.0012(6) -0.0040(6)
C9 0.0215(8) 0.0283(7) 0.0215(7) -0.0082(6) 0.0024(6) -0.0064(6)
C10 0.0219(9) 0.0281(7) 0.0232(7) -0.0066(6) -0.0018(6) -0.0043(6)
C11 0.0247(9) 0.0244(7) 0.0237(7) -0.0046(5) -0.0004(6) -0.0049(6)
C12 0.0270(9) 0.0309(8) 0.0190(6) -0.0055(6) 0.0004(6) -0.0095(6)
C13 0.0274(10) 0.0361(9) 0.0289(8) -0.0044(6) -0.0025(6) -0.0078(7)
C14 0.0279(10) 0.0514(11) 0.0326(9) -0.0029(8) -0.0025(7) -0.0138(8)
N2 0.0388(10) 0.0478(9) 0.0362(8) -0.0041(7) -0.0046(7) -0.0222(7)
C15 0.0450(12) 0.0362(9) 0.0364(9) -0.0073(7) -0.0037(8) -0.0164(8)
C16 0.0308(10) 0.0338(8) 0.0315(8) -0.0083(7) -0.0015(7) -0.0107(7)
O1 0.0277(7) 0.0294(6) 0.0324(6) 0.0018(5) -0.0065(5) -0.0087(5)
C17 0.0312(10) 0.0318(8) 0.0248(7) -0.0034(6) -0.0068(6) -0.0074(7)
C18 0.0388(10) 0.0345(9) 0.0225(7) 0.0001(6) -0.0063(7) -0.0096(7)
O2 0.0402(7) 0.0276(6) 0.0267(5) 0.0006(4) -0.0027(5) -0.0112(5)
C19 0.0505(12) 0.0317(9) 0.0343(9) 0.0062(7) -0.0138(8) -0.0160(8)
C20 0.0409(11) 0.0291(8) 0.0445(10) 0.0013(7) -0.0156(8) -0.0065(7)
O3 0.0305(7) 0.0370(6) 0.0342(6) -0.0058(5) -0.0079(5) -0.0048(5)
C21 0.0266(10) 0.0471(10) 0.0390(9) -0.0135(8) 0.0019(7) -0.0098(8)
C22 0.0310(11) 0.0537(11) 0.0305(8) -0.0062(8) 0.0023(7) -0.0170(8)
O4 0.0248(7) 0.0387(6) 0.0285(6) 0.0009(5) -0.0029(5) -0.0101(5)
C23 0.0333(10) 0.0331(8) 0.0304(8) 0.0013(7) -0.0070(7) -0.0076(7)
C24 0.0286(10) 0.0363(9) 0.0321(8) 0.0013(7) -0.0067(7) -0.0020(7)
N3 0.0280(8) 0.0303(7) 0.0372(8) -0.0048(6) -0.0081(6) 0.0024(6)
C25 0.0301(10) 0.0280(8) 0.0377(9) -0.0040(7) -0.0007(7) -0.0042(7)
O5 0.0456(9) 0.0355(7) 0.0612(9) -0.0157(6) -0.0110(7) 0.0082(6)
C26 0.0289(10) 0.0278(8) 0.0296(8) -0.0045(6) -0.0007(6) -0.0081(6)
N4 0.0248(8) 0.0265(6) 0.0257(6) -0.0021(5) -0.0014(5) -0.0067(5)
C27 0.0279(9) 0.0289(8) 0.0243(7) -0.0016(6) -0.0031(6) -0.0077(6)
C28 0.0378(11) 0.0378(9) 0.0320(8) -0.0036(7) -0.0107(7) -0.0104(8)
C29 0.0527(13) 0.0402(10) 0.0372(9) -0.0122(8) -0.0131(8) -0.0126(9)
C30 0.0443(12) 0.0318(9) 0.0417(10) -0.0137(7) -0.0033(8) -0.0046(8)
C31 0.0273(9) 0.0311(8) 0.0273(8) -0.0027(6) -0.0024(6) -0.0061(7)
O6 0.0410(8) 0.0430(7) 0.0479(8) -0.0102(6) -0.0213(6) 0.0058(6)
N5 0.0287(8) 0.0274(7) 0.0307(7) -0.0053(5) -0.0071(6) 0.0004(6)
C32 0.0286(10) 0.0316(8) 0.0323(8) -0.0100(6) -0.0013(7) -0.0007(7)
C33 0.0314(10) 0.0308(8) 0.0377(9) -0.0062(7) -0.0055(7) 0.0002(7)
O7 0.0327(7) 0.0402(7) 0.0287(6) -0.0054(5) -0.0039(5) -0.0061(5)
C34 0.0392(11) 0.0381(9) 0.0318(8) -0.0024(7) -0.0067(7) -0.0103(8)
C35 0.0370(11) 0.0335(9) 0.0426(10) -0.0050(7) -0.0056(8) -0.0018(8)
O8 0.0276(7) 0.0350(6) 0.0449(7) -0.0052(5) -0.0016(5) -0.0040(5)
C36 0.0279(10) 0.0552(11) 0.0307(9) -0.0060(8) -0.0036(7) -0.0054(8)
C37 0.0374(11) 0.0531(11) 0.0291(8) 0.0074(8) -0.0095(7) -0.0137(9)
O9 0.0323(7) 0.0363(6) 0.0316(6) 0.0021(5) -0.0075(5) -0.0078(5)
C38 0.0249(10) 0.0319(9) 0.0446(10) 0.0075(7) -0.0086(7) -0.0045(7)
C39 0.0255(10) 0.0248(8) 0.0492(10) -0.0039(7) -0.0040(7) -0.0010(6)
O10 0.0253(7) 0.0303(6) 0.0414(7) 0.0051(5) -0.0097(5) -0.0079(5)
O11 0.0365(8) 0.0444(7) 0.0320(6) -0.0042(5) -0.0043(5) -0.0140(6)
C40 0.0384(11) 0.0357(9) 0.0343(9) 0.0010(7) -0.0057(7) -0.0106(8)
Cl1 0.1185(6) 0.0558(3) 0.0515(3) -0.0074(3) 0.0263(3) -0.0445(4)
Cl2 0.0538(3) 0.0604(3) 0.0390(3) -0.0073(2) -0.0020(2) -0.0034(2)

loop_
_atom_type_symbol
_atom_type_description
_atom_type_scat_dispersion_real
_atom_type_scat_dispersion_imag
_atom_type_scat_source
C C 0.0033 0.0016 'International Tables Vol C Tables 4.2.6.8 and 6.1.1.4'
H H 0.0000 0.0000 'International Tables Vol C Tables 4.2.6.8 and 6.1.1.4'
N N 0.0061 0.0033 'International Tables Vol C Tables 4.2.6.8 and 6.1.1.4'
O O 0.0106 0.0060 'International Tables Vol C Tables 4.2.6.8 and 6.1.1.4'
Cl Cl 0.1484 0.1585 'International Tables Vol C Tables 4.2.6.8 and 6.1.1.4'

loop_
_geom_angle_atom_site_label_1
_geom_angle_atom_site_label_2
_geom_angle_atom_site_label_3
_geom_angle
C2 C1 C5 116.61(15)
C2 C1 C6 122.19(14)
C5 C1 C6 121.16(14)
C3 C2 C1 119.79(16)
C3 C2 H2 120.1
C1 C2 H2 120.1
N1 C3 C2 123.83(16)
N1 C3 H3 118.1
C2 C3 H3 118.1
C4 N1 C3 115.97(15)
N1 C4 C5 124.29(16)
N1 C4 H4 117.9
C5 C4 H4 117.9
C4 C5 C1 119.51(15)
C4 C5 H5 120.2
C1 C5 H5 120.2
C7 C6 C11 118.65(14)
C7 C6 C1 119.14(14)
C11 C6 C1 122.20(13)
C8 C7 C6 121.72(15)
C8 C7 H7 119.1
C6 C7 H7 119.1
O1 C8 C7 123.25(14)
O1 C8 C9 117.21(13)
C7 C8 C9 119.55(14)
C10 C9 C8 118.74(14)
C10 C9 C12 118.53(14)
C8 C9 C12 122.70(14)
C11 C10 C9 121.58(15)
C11 C10 H10 119.2
C9 C10 H10 119.2
O10 C11 C10 123.51(14)
O10 C11 C6 116.77(13)
C10 C11 C6 119.71(14)
C13 C12 C16 116.61(15)
C13 C12 C9 120.27(14)
C16 C12 C9 123.08(15)
C14 C13 C12 119.45(16)
C14 C13 H13 120.3
C12 C13 H13 120.3
N2 C14 C13 124.29(18)
N2 C14 H14 117.9
C13 C14 H14 117.9
C14 N2 C15 116.14(15)
N2 C15 C16 124.01(17)
N2 C15 H15 118.0
C16 C15 H15 118.0
C15 C16 C12 119.50(17)
C15 C16 H16 120.3
C12 C16 H16 120.3
C8 O1 C17 117.94(12)
O1 C17 C18 107.88(13)
O1 C17 H17A 110.1
C18 C17 H17A 110.1
O1 C17 H17B 110.1
C18 C17 H17B 110.1
H17A C17 H17B 108.4
O2 C18 C17 108.24(12)
O2 C18 H18A 110.0
C17 C18 H18A 110.0
O2 C18 H18B 110.0
C17 C18 H18B 110.0
H18A C18 H18B 108.4
C19 O2 C18 111.91(12)
O2 C19 C20 109.36(14)
O2 C19 H19A 109.8
C20 C19 H19A 109.8
O2 C19 H19B 109.8
C20 C19 H19B 109.8
H19A C19 H19B 108.3
O3 C20 C19 108.62(15)
O3 C20 H20A 110.0
C19 C20 H20A 110.0
O3 C20 H20B 110.0
C19 C20 H20B 110.0
H20A C20 H20B 108.3
C20 O3 C21 111.87(14)
O3 C21 C22 108.94(15)
O3 C21 H21A 109.9
C22 C21 H21A 109.9
O3 C21 H21B 109.9
C22 C21 H21B 109.9
H21A C21 H21B 108.3
O4 C22 C21 109.56(14)
O4 C22 H22A 109.8
C21 C22 H22A 109.8
O4 C22 H22B 109.8
C21 C22 H22B 109.8
H22A C22 H22B 108.2
C23 O4 C22 111.86(12)
O4 C23 C24 106.90(13)
O4 C23 H23A 110.3
C24 C23 H23A 110.3
O4 C23 H23B 110.3
C24 C23 H23B 110.3
H23A C23 H23B 108.6
N3 C24 C23 110.94(14)
N3 C24 H24A 109.5
C23 C24 H24A 109.5
N3 C24 H24B 109.5
C23 C24 H24B 109.5
H24A C24 H24B 108.0
C25 N3 C24 121.77(15)
C25 N3 H3A 119.1
C24 N3 H3A 119.1
O5 C25 N3 123.81(17)
O5 C25 C26 120.91(16)
N3 C25 C26 115.27(14)
N4 C26 C30 122.83(16)
N4 C26 C25 116.75(14)
C30 C26 C25 120.41(15)
C26 N4 C27 118.03(14)
N4 C27 C28 122.77(15)
N4 C27 C31 115.94(14)
C28 C27 C31 121.25(15)
C29 C28 C27 118.51(17)
C29 C28 H28 120.7
C27 C28 H28 120.7
C28 C29 C30 119.52(16)
C28 C29 H29 120.2
C30 C29 H29 120.2
C29 C30 C26 118.25(17)
C29 C30 H30 120.9
C26 C30 H30 120.9
O6 C31 N5 124.49(16)
O6 C31 C27 121.12(15)
N5 C31 C27 114.36(14)
C31 N5 C32 123.35(14)
C31 N5 H5A 118.3
C32 N5 H5A 118.3
N5 C32 C33 113.40(13)
N5 C32 H32A 108.9
C33 C32 H32A 108.9
N5 C32 H32B 108.9
C33 C32 H32B 108.9
H32A C32 H32B 107.7
O7 C33 C32 114.34(14)
O7 C33 H33A 108.7
C32 C33 H33A 108.7
O7 C33 H33B 108.7
C32 C33 H33B 108.7
H33A C33 H33B 107.6
C33 O7 C34 114.39(13)
O7 C34 C35 108.93(14)
O7 C34 H34A 109.9
C35 C34 H34A 109.9
O7 C34 H34B 109.9
C35 C34 H34B 109.9
H34A C34 H34B 108.3
O8 C35 C34 109.91(15)
O8 C35 H35A 109.7
C34 C35 H35A 109.7
O8 C35 H35B 109.7
C34 C35 H35B 109.7
H35A C35 H35B 108.2
C35 O8 C36 111.79(14)
O8 C36 C37 109.81(16)
O8 C36 H36A 109.7
C37 C36 H36A 109.7
O8 C36 H36B 109.7
C37 C36 H36B 109.7
H36A C36 H36B 108.2
O9 C37 C36 110.13(14)
O9 C37 H37A 109.6
C36 C37 H37A 109.6
O9 C37 H37B 109.6
C36 C37 H37B 109.6
H37A C37 H37B 108.1
C37 O9 C38 110.86(13)
O9 C38 C39 111.47(14)
O9 C38 H38A 109.3
C39 C38 H38A 109.3
O9 C38 H38B 109.3
C39 C38 H38B 109.3
H38A C38 H38B 108.0
O10 C39 C38 113.44(14)
O10 C39 H39A 108.9
C38 C39 H39A 108.9
O10 C39 H39B 108.9
C38 C39 H39B 108.9
H39A C39 H39B 107.7
C11 O10 C39 119.33(12)
H11A O11 H11B 112.6(18)
Cl1 C40 Cl2 110.87(10)
Cl1 C40 H40A 109.5
Cl2 C40 H40A 109.5
Cl1 C40 H40B 109.5
Cl2 C40 H40B 109.5
H40A C40 H40B 108.1

loop_
_geom_bond_atom_site_label_1
_geom_bond_atom_site_label_2
_geom_bond_distance
C1 C2 1.387(2)
C1 C5 1.389(2)
C1 C6 1.489(2)
C2 C3 1.379(2)
C2 H2 0.9500
C3 N1 1.338(2)
C3 H3 0.9500
N1 C4 1.332(2)
C4 C5 1.378(2)
C4 H4 0.9500
C5 H5 0.9500
C6 C7 1.395(2)
C6 C11 1.400(2)
C7 C8 1.391(2)
C7 H7 0.9500
C8 O1 1.3670(18)
C8 C9 1.399(2)
C9 C10 1.398(2)
C9 C12 1.487(2)
C10 C11 1.388(2)
C10 H10 0.9500
C11 O10 1.3649(18)
C12 C13 1.395(2)
C12 C16 1.396(2)
C13 C14 1.382(2)
C13 H13 0.9500
C14 N2 1.334(2)
C14 H14 0.9500
N2 C15 1.336(3)
C15 C16 1.385(2)
C15 H15 0.9500
C16 H16 0.9500
O1 C17 1.4284(19)
C17 C18 1.498(2)
C17 H17A 0.9900
C17 H17B 0.9900
C18 O2 1.422(2)
C18 H18A 0.9900
C18 H18B 0.9900
O2 C19 1.4217(19)
C19 C20 1.494(3)
C19 H19A 0.9900
C19 H19B 0.9900
C20 O3 1.420(2)
C20 H20A 0.9900
C20 H20B 0.9900
O3 C21 1.423(2)
C21 C22 1.495(3)
C21 H21A 0.9900
C21 H21B 0.9900
C22 O4 1.421(2)
C22 H22A 0.9900
C22 H22B 0.9900
O4 C23 1.418(2)
C23 C24 1.516(2)
C23 H23A 0.9900
C23 H23B 0.9900
C24 N3 1.451(2)
C24 H24A 0.9900
C24 H24B 0.9900
N3 C25 1.340(2)
N3 H3A 0.8800
C25 O5 1.226(2)
C25 C26 1.497(2)
C26 N4 1.336(2)
C26 C30 1.389(2)
N4 C27 1.338(2)
C27 C28 1.387(2)
C27 C31 1.508(2)
C28 C29 1.374(3)
C28 H28 0.9500
C29 C30 1.382(3)
C29 H29 0.9500
C30 H30 0.9500
C31 O6 1.230(2)
C31 N5 1.328(2)
N5 C32 1.450(2)
N5 H5A 0.8800
C32 C33 1.523(2)
C32 H32A 0.9900
C32 H32B 0.9900
C33 O7 1.415(2)
C33 H33A 0.9900
C33 H33B 0.9900
O7 C34 1.420(2)
C34 C35 1.491(3)
C34 H34A 0.9900
C34 H34B 0.9900
C35 O8 1.413(2)
C35 H35A 0.9900
C35 H35B 0.9900
O8 C36 1.425(2)
C36 C37 1.490(3)
C36 H36A 0.9900
C36 H36B 0.9900
C37 O9 1.419(2)
C37 H37A 0.9900
C37 H37B 0.9900
O9 C38 1.419(2)
C38 C39 1.491(3)
C38 H38A 0.9900
C38 H38B 0.9900
C39 O10 1.440(2)
C39 H39A 0.9900
C39 H39B 0.9900
O11 H11A 0.859(14)
O11 H11B 0.875(14)
C40 Cl1 1.7548(18)
C40 Cl2 1.7584(19)
C40 H40A 0.9900
C40 H40B 0.9900
